data_7025538
loop_
_publ_author_name
'Arnold, Polly L.'
'Turner, Zo\"e R'
'Germeroth, Anne I.'
'Casely, Ian J.'
'Bellabarba, Ronan'
'Tooze, Robert P.'

_publ_section_title
;
 Lanthanide/actinide differentiation with sterically encumbered
 N-heterocyclic carbene ligands.
;
_journal_issue 29
_journal_name_full 'Dalton transactions (Cambridge, England : 2003)'
_journal_page_first 6808
_journal_page_last 6814
_journal_paper_doi 10.1039/c001584a
_journal_volume 39
_journal_year 2010
_chemical_formula_moiety 'C32 H46 I2 N4 O2 U'
_chemical_formula_sum 'C32 H46 I2 N4 O2 U'
_chemical_formula_weight 1010.56
_chemical_name_systematic
;
?
;
_space_group_IT_number 14
_symmetry_cell_setting monoclinic
_symmetry_space_group_name_Hall '-P 2yn'
_symmetry_space_group_name_H-M 'P 1 21/n 1'
_atom_sites_solution_hydrogens geom
_atom_sites_solution_primary direct
_atom_sites_solution_secondary difmap
_audit_creation_method SHELXL-97
_cell_angle_alpha 90.00
_cell_angle_beta 101.881(2)
_cell_angle_gamma 90.00
_cell_formula_units_Z 2
_cell_length_a 12.1805(4)
_cell_length_b 12.0395(4)
_cell_length_c 12.3962(4)
_cell_measurement_reflns_used 9917
_cell_measurement_temperature 150(2)
_cell_measurement_theta_max 29.55
_cell_measurement_theta_min 2.4
_cell_volume 1778.92(10)
_computing_cell_refinement 'SAINT (Siemans, 1995)'
_computing_data_collection 'SMART (Siemans, 1993)'
_computing_data_reduction 'SAINT (Siemans, 1995)'
_computing_molecular_graphics 'ORTEP (Farrugia, 1997)'
_computing_publication_material 'enCIFer (Allen et al., 2004)'
_computing_structure_refinement 'SHELXL-97 (Sheldrick, 1997)'
_computing_structure_solution 'SIR-92 (Giacovazzo, 1994)'
_diffrn_ambient_temperature 150(2)
_diffrn_measured_fraction_theta_full 0.998
_diffrn_measured_fraction_theta_max 0.940
_diffrn_measurement_device_type 'Brucker SMART APEX CCD area detector'
_diffrn_measurement_method 'omega scans'
_diffrn_radiation_monochromator graphite
_diffrn_radiation_source 'fine-focus sealed tube'
_diffrn_radiation_type MoK\a
_diffrn_radiation_wavelength 0.71073
_diffrn_reflns_av_R_equivalents 0.0343
_diffrn_reflns_av_sigmaI/netI 0.0297
_diffrn_reflns_limit_h_max 13
_diffrn_reflns_limit_h_min -16
_diffrn_reflns_limit_k_max 13
_diffrn_reflns_limit_k_min -16
_diffrn_reflns_limit_l_max 16
_diffrn_reflns_limit_l_min -17
_diffrn_reflns_number 18933
_diffrn_reflns_theta_full 27.50
_diffrn_reflns_theta_max 29.57
_diffrn_reflns_theta_min 2.13
_diffrn_standards_decay_% 0
_diffrn_standards_number 0
_exptl_absorpt_coefficient_mu 6.330
_exptl_absorpt_correction_T_max 0.069152
_exptl_absorpt_correction_T_min 0.040944
_exptl_absorpt_correction_type multi-scan
_exptl_absorpt_process_details SADABS
_exptl_crystal_colour 'dark pink'
_exptl_crystal_density_diffrn 1.887
_exptl_crystal_density_method 'not measured'
_exptl_crystal_description prism
_exptl_crystal_F_000 960
_exptl_crystal_size_max 0.67
_exptl_crystal_size_mid 0.45
_exptl_crystal_size_min 0.42
_refine_diff_density_max 2.225
_refine_diff_density_min -0.826
_refine_diff_density_rms 0.138
_refine_ls_extinction_method none
_refine_ls_goodness_of_fit_ref 1.162
_refine_ls_hydrogen_treatment riding
_refine_ls_matrix_type full
_refine_ls_number_parameters 192
_refine_ls_number_reflns 4693
_refine_ls_number_restraints 0
_refine_ls_restrained_S_all 1.162
_refine_ls_R_factor_all 0.0403
_refine_ls_R_factor_gt 0.0334
_refine_ls_shift/su_max 0.000
_refine_ls_shift/su_mean 0.000
_refine_ls_structure_factor_coef Fsqd
_refine_ls_weighting_details 'calc w=1/[\s^2^(Fo^2^)+(0.0299P)^2^+3.0930P] where P=(Fo^2^+2Fc^2^)/3'
_refine_ls_weighting_scheme calc
_refine_ls_wR_factor_gt 0.0724
_refine_ls_wR_factor_ref 0.0751
_reflns_number_gt 4138
_reflns_number_total 4693
_reflns_threshold_expression >2sigma(I)
_cod_data_source_file c001584a.txt
_cod_data_source_block po8084_ULm2I2
_cod_depositor_comments
;
The following automatic conversions were performed:

'_symmetry_cell_setting' value 'Monoclinic' changed to 'monoclinic'
according to /home/saulius/struct/CIF-dictionaries/cif_core.dic
dictionary named 'cif_core.dic' version 2.4.2 from
2011-04-26.

'_exptl_absorpt_correction_type' value 'multi scan'
changed to 'multi-scan' according to
/home/saulius/struct/CIF-dictionaries/cif_core.dic dictionary named
'cif_core.dic' version 2.4.2 from 2011-04-26.

Automatic conversion script
Id: cif_fix_values 1891 2012-01-12 08:04:46Z andrius 
;
_cod_original_sg_symbol_H-M P21/n
_cod_database_code 7025538

loop_
_symmetry_equiv_pos_as_xyz
'x, y, z'
'-x+1/2, y+1/2, -z+1/2'
'-x, -y, -z'
'x-1/2, -y-1/2, z-1/2'

loop_
_atom_site_label
_atom_site_type_symbol
_atom_site_fract_x
_atom_site_fract_y
_atom_site_fract_z
_atom_site_U_iso_or_equiv
_atom_site_adp_type
_atom_site_occupancy
_atom_site_symmetry_multiplicity
_atom_site_calc_flag
_atom_site_refinement_flags
C1 C 0.2143(3) 0.0062(3) 1.0990(3) 0.0206(7) Uani 1 1 d .
C5 C 0.4090(3) -0.0285(4) 1.1520(4) 0.0334(10) Uani 1 1 d .
H5A H 0.4668 0.0241 1.1375 0.040 Uiso 1 1 calc R
H5B H 0.4411 -0.1043 1.1607 0.040 Uiso 1 1 calc R
C6 C 0.3641(4) 0.0061(4) 1.2528(4) 0.0368(11) Uani 1 1 d .
H6A H 0.3777 -0.0522 1.3104 0.044 Uiso 1 1 calc R
H6B H 0.3986 0.0765 1.2843 0.044 Uiso 1 1 calc R
C7 C 0.1676(3) 0.0572(4) 1.2778(3) 0.0267(9) Uani 1 1 d .
H7A H 0.1394 0.1322 1.2537 0.032 Uiso 1 1 calc R
H7B H 0.2105 0.0634 1.3546 0.032 Uiso 1 1 calc R
C8 C 0.0672(4) -0.0200(4) 1.2758(3) 0.0295(9) Uani 1 1 d .
C9 C 0.1046(5) -0.1360(4) 1.3140(4) 0.0499(15) Uani 1 1 d .
H9A H 0.0386 -0.1838 1.3095 0.075 Uiso 1 1 calc R
H9B H 0.1464 -0.1331 1.3905 0.075 Uiso 1 1 calc R
H9C H 0.1528 -0.1661 1.2669 0.075 Uiso 1 1 calc R
C10 C -0.0082(5) 0.0325(6) 1.3456(4) 0.0490(14) Uani 1 1 d .
H10A H -0.0329 0.1058 1.3158 0.074 Uiso 1 1 calc R
H10B H 0.0336 0.0406 1.4217 0.074 Uiso 1 1 calc R
H10C H -0.0738 -0.0150 1.3444 0.074 Uiso 1 1 calc R
C21 C 0.3132(3) -0.0291(3) 0.9492(3) 0.0214(8) Uani 1 1 d .
C22 C 0.3071(3) 0.0694(3) 0.8889(3) 0.0230(8) Uani 1 1 d .
C23 C 0.3113(3) 0.0638(3) 0.7787(3) 0.0241(8) Uani 1 1 d .
H23 H 0.3062 0.1305 0.7371 0.029 Uiso 1 1 calc R
C24 C 0.3230(3) -0.0366(4) 0.7268(3) 0.0247(8) Uani 1 1 d .
C25 C 0.3335(3) -0.1330(3) 0.7903(4) 0.0253(8) Uani 1 1 d .
H25 H 0.3438 -0.2020 0.7566 0.030 Uiso 1 1 calc R
C26 C 0.3295(3) -0.1311(3) 0.9014(4) 0.0241(8) Uani 1 1 d .
C220 C 0.3008(4) 0.1802(4) 0.9441(4) 0.0323(10) Uani 1 1 d .
H22A H 0.3223 0.2393 0.8982 0.048 Uiso 1 1 calc R
H22B H 0.3520 0.1804 1.0163 0.048 Uiso 1 1 calc R
H22C H 0.2239 0.1930 0.9538 0.048 Uiso 1 1 calc R
C240 C 0.3248(4) -0.0392(4) 0.6053(4) 0.0331(10) Uani 1 1 d .
H24A H 0.2480 -0.0465 0.5625 0.050 Uiso 1 1 calc R
H24B H 0.3697 -0.1025 0.5899 0.050 Uiso 1 1 calc R
H24C H 0.3579 0.0298 0.5847 0.050 Uiso 1 1 calc R
C260 C 0.3444(4) -0.2369(4) 0.9679(4) 0.0332(10) Uani 1 1 d .
H26A H 0.2879 -0.2405 1.0137 0.050 Uiso 1 1 calc R
H26B H 0.4196 -0.2382 1.0152 0.050 Uiso 1 1 calc R
H26C H 0.3356 -0.3009 0.9179 0.050 Uiso 1 1 calc R
N1 N 0.2436(3) 0.0201(3) 1.2076(3) 0.0253(7) Uani 1 1 d .
N2 N 0.3064(3) -0.0244(3) 1.0631(3) 0.0236(7) Uani 1 1 d .
O1 O 0.0057(2) -0.0268(2) 1.1652(2) 0.0235(6) Uani 1 1 d .
I1 I 0.01718(3) -0.25130(3) 0.96070(3) 0.03691(9) Uani 1 1 d .
U1 U 0.0000 0.0000 1.0000 0.01766(6) Uani 1 2 d S

loop_
_atom_site_aniso_label
_atom_site_aniso_U_11
_atom_site_aniso_U_22
_atom_site_aniso_U_33
_atom_site_aniso_U_23
_atom_site_aniso_U_13
_atom_site_aniso_U_12
C1 0.0178(16) 0.0183(18) 0.0246(17) 0.0020(14) 0.0018(14) -0.0022(14)
C5 0.0168(18) 0.047(3) 0.033(2) -0.0002(19) -0.0032(16) 0.0020(18)
C6 0.023(2) 0.053(3) 0.030(2) 0.000(2) -0.0048(17) 0.002(2)
C7 0.0255(19) 0.034(2) 0.0203(18) -0.0039(16) 0.0048(15) -0.0049(17)
C8 0.030(2) 0.039(3) 0.0183(18) 0.0041(16) 0.0034(16) -0.0086(18)
C9 0.056(3) 0.044(3) 0.040(3) 0.020(2) -0.012(2) -0.016(3)
C10 0.041(3) 0.081(4) 0.029(2) -0.011(3) 0.016(2) -0.024(3)
C21 0.0118(15) 0.0230(19) 0.0290(19) -0.0018(15) 0.0030(14) -0.0008(13)
C22 0.0166(17) 0.021(2) 0.030(2) -0.0023(15) 0.0014(15) 0.0020(14)
C23 0.0207(17) 0.020(2) 0.031(2) -0.0008(16) 0.0049(15) 0.0015(15)
C24 0.0193(18) 0.026(2) 0.029(2) -0.0043(16) 0.0067(15) -0.0022(15)
C25 0.0210(18) 0.019(2) 0.036(2) -0.0079(16) 0.0073(16) -0.0024(15)
C26 0.0172(17) 0.021(2) 0.033(2) -0.0018(16) 0.0039(15) 0.0011(14)
C220 0.041(2) 0.021(2) 0.035(2) -0.0029(17) 0.0078(19) 0.0045(18)
C240 0.037(2) 0.029(2) 0.034(2) -0.0053(18) 0.0114(19) -0.0058(19)
C260 0.035(2) 0.021(2) 0.044(3) 0.0036(18) 0.0072(19) 0.0002(18)
N1 0.0189(15) 0.0315(19) 0.0240(16) -0.0001(13) 0.0007(13) -0.0003(14)
N2 0.0158(14) 0.0274(18) 0.0258(16) -0.0008(13) 0.0000(13) 0.0015(13)
O1 0.0205(13) 0.0290(15) 0.0205(13) 0.0006(11) 0.0029(10) -0.0040(11)
I1 0.03835(16) 0.02136(15) 0.05255(19) -0.00389(13) 0.01293(13) 0.00071(12)
U1 0.01494(9) 0.02063(11) 0.01687(9) -0.00005(7) 0.00200(6) -0.00060(7)

loop_
_atom_type_symbol
_atom_type_description
_atom_type_scat_dispersion_real
_atom_type_scat_dispersion_imag
_atom_type_scat_source
C C 0.0033 0.0016 'International Tables Vol C Tables 4.2.6.8 and 6.1.1.4'
H H 0.0000 0.0000 'International Tables Vol C Tables 4.2.6.8 and 6.1.1.4'
N N 0.0061 0.0033 'International Tables Vol C Tables 4.2.6.8 and 6.1.1.4'
O O 0.0106 0.0060 'International Tables Vol C Tables 4.2.6.8 and 6.1.1.4'
I I -0.4742 1.8119 'International Tables Vol C Tables 4.2.6.8 and 6.1.1.4'
U U -9.6767 9.6646 'International Tables Vol C Tables 4.2.6.8 and 6.1.1.4'

loop_
_geom_angle_atom_site_label_1
_geom_angle_atom_site_label_2
_geom_angle_atom_site_label_3
_geom_angle
_geom_angle_site_symmetry_1
_geom_angle_site_symmetry_3
N1 C1 N2 107.6(3) . .
N1 C1 U1 120.4(3) . .
N2 C1 U1 130.6(3) . .
N2 C5 C6 102.1(3) . .
N2 C5 H5A 111.3 . .
C6 C5 H5A 111.3 . .
N2 C5 H5B 111.3 . .
C6 C5 H5B 111.3 . .
H5A C5 H5B 109.2 . .
N1 C6 C5 102.6(3) . .
N1 C6 H6A 111.2 . .
C5 C6 H6A 111.2 . .
N1 C6 H6B 111.2 . .
C5 C6 H6B 111.2 . .
H6A C6 H6B 109.2 . .
N1 C7 C8 113.9(4) . .
N1 C7 H7A 108.8 . .
C8 C7 H7A 108.8 . .
N1 C7 H7B 108.8 . .
C8 C7 H7B 108.8 . .
H7A C7 H7B 107.7 . .
O1 C8 C9 108.3(4) . .
O1 C8 C10 108.2(4) . .
C9 C8 C10 112.5(4) . .
O1 C8 C7 108.1(3) . .
C9 C8 C7 111.5(4) . .
C10 C8 C7 108.2(4) . .
C8 C9 H9A 109.5 . .
C8 C9 H9B 109.5 . .
H9A C9 H9B 109.5 . .
C8 C9 H9C 109.5 . .
H9A C9 H9C 109.5 . .
H9B C9 H9C 109.5 . .
C8 C10 H10A 109.5 . .
C8 C10 H10B 109.5 . .
H10A C10 H10B 109.5 . .
C8 C10 H10C 109.5 . .
H10A C10 H10C 109.5 . .
H10B C10 H10C 109.5 . .
C26 C21 C22 121.2(4) . .
C26 C21 N2 119.7(4) . .
C22 C21 N2 119.1(4) . .
C23 C22 C21 118.6(4) . .
C23 C22 C220 120.6(4) . .
C21 C22 C220 120.7(4) . .
C22 C23 C24 122.0(4) . .
C22 C23 H23 119.0 . .
C24 C23 H23 119.0 . .
C23 C24 C25 118.0(4) . .
C23 C24 C240 120.2(4) . .
C25 C24 C240 121.8(4) . .
C26 C25 C24 121.9(4) . .
C26 C25 H25 119.1 . .
C24 C25 H25 119.1 . .
C25 C26 C21 118.2(4) . .
C25 C26 C260 120.2(4) . .
C21 C26 C260 121.5(4) . .
C22 C220 H22A 109.5 . .
C22 C220 H22B 109.5 . .
H22A C220 H22B 109.5 . .
C22 C220 H22C 109.5 . .
H22A C220 H22C 109.5 . .
H22B C220 H22C 109.5 . .
C24 C240 H24A 109.5 . .
C24 C240 H24B 109.5 . .
H24A C240 H24B 109.5 . .
C24 C240 H24C 109.5 . .
H24A C240 H24C 109.5 . .
H24B C240 H24C 109.5 . .
C26 C260 H26A 109.5 . .
C26 C260 H26B 109.5 . .
H26A C260 H26B 109.5 . .
C26 C260 H26C 109.5 . .
H26A C260 H26C 109.5 . .
H26B C260 H26C 109.5 . .
C1 N1 C7 124.7(3) . .
C1 N1 C6 114.3(4) . .
C7 N1 C6 120.8(3) . .
C1 N2 C21 124.1(3) . .
C1 N2 C5 113.3(3) . .
C21 N2 C5 121.2(3) . .
C8 O1 U1 148.4(3) . .
O1 U1 O1 180.000(1) 3_557 .
O1 U1 C1 73.47(11) 3_557 3_557
O1 U1 C1 106.53(11) . 3_557
O1 U1 C1 106.53(11) 3_557 .
O1 U1 C1 73.47(11) . .
C1 U1 C1 180.0 3_557 .
O1 U1 I1 89.20(8) 3_557 .
O1 U1 I1 90.80(8) . .
C1 U1 I1 89.53(8) 3_557 .
C1 U1 I1 90.47(8) . .
O1 U1 I1 90.80(8) 3_557 3_557
O1 U1 I1 89.20(8) . 3_557
C1 U1 I1 90.47(8) 3_557 3_557
C1 U1 I1 89.53(8) . 3_557
I1 U1 I1 180.0 . 3_557

loop_
_geom_bond_atom_site_label_1
_geom_bond_atom_site_label_2
_geom_bond_distance
_geom_bond_site_symmetry_2
C1 N1 1.331(5) .
C1 N2 1.341(5) .
C1 U1 2.647(4) .
C5 N2 1.488(5) .
C5 C6 1.522(7) .
C5 H5A 0.9900 .
C5 H5B 0.9900 .
C6 N1 1.468(5) .
C6 H6A 0.9900 .
C6 H6B 0.9900 .
C7 N1 1.465(5) .
C7 C8 1.533(6) .
C7 H7A 0.9900 .
C7 H7B 0.9900 .
C8 O1 1.422(5) .
C8 C9 1.514(7) .
C8 C10 1.523(7) .
C9 H9A 0.9800 .
C9 H9B 0.9800 .
C9 H9C 0.9800 .
C10 H10A 0.9800 .
C10 H10B 0.9800 .
C10 H10C 0.9800 .
C21 C26 1.395(5) .
C21 C22 1.396(6) .
C21 N2 1.433(5) .
C22 C23 1.379(6) .
C22 C220 1.508(6) .
C23 C24 1.390(6) .
C23 H23 0.9500 .
C24 C25 1.393(6) .
C24 C240 1.511(6) .
C25 C26 1.388(6) .
C25 H25 0.9500 .
C26 C260 1.509(6) .
C220 H22A 0.9800 .
C220 H22B 0.9800 .
C220 H22C 0.9800 .
C240 H24A 0.9800 .
C240 H24B 0.9800 .
C240 H24C 0.9800 .
C260 H26A 0.9800 .
C260 H26B 0.9800 .
C260 H26C 0.9800 .
O1 U1 2.061(3) .
I1 U1 3.0784(3) .
U1 O1 2.061(3) 3_557
U1 C1 2.647(4) 3_557
U1 I1 3.0784(3) 3_557

loop_
_geom_torsion_atom_site_label_1
_geom_torsion_atom_site_label_2
_geom_torsion_atom_site_label_3
_geom_torsion_atom_site_label_4
_geom_torsion
_geom_torsion_site_symmetry_4
N2 C5 C6 N1 2.2(5) .
N1 C7 C8 O1 -59.3(5) .
N1 C7 C8 C9 59.6(5) .
N1 C7 C8 C10 -176.2(4) .
C26 C21 C22 C23 3.4(6) .
N2 C21 C22 C23 -178.6(3) .
C26 C21 C22 C220 -174.0(4) .
N2 C21 C22 C220 3.9(5) .
C21 C22 C23 C24 -0.9(6) .
C220 C22 C23 C24 176.6(4) .
C22 C23 C24 C25 -1.7(6) .
C22 C23 C24 C240 178.7(4) .
C23 C24 C25 C26 1.8(6) .
C240 C24 C25 C26 -178.6(4) .
C24 C25 C26 C21 0.6(6) .
C24 C25 C26 C260 -178.3(4) .
C22 C21 C26 C25 -3.3(6) .
N2 C21 C26 C25 178.8(3) .
C22 C21 C26 C260 175.6(4) .
N2 C21 C26 C260 -2.3(6) .
N2 C1 N1 C7 177.8(4) .
U1 C1 N1 C7 -14.3(5) .
N2 C1 N1 C6 3.9(5) .
U1 C1 N1 C6 171.8(3) .
C8 C7 N1 C1 60.5(5) .
C8 C7 N1 C6 -125.9(4) .
C5 C6 N1 C1 -3.8(5) .
C5 C6 N1 C7 -178.0(4) .
N1 C1 N2 C21 -169.1(4) .
U1 C1 N2 C21 24.7(6) .
N1 C1 N2 C5 -2.2(5) .
U1 C1 N2 C5 -168.4(3) .
C26 C21 N2 C1 -115.2(4) .
C22 C21 N2 C1 66.8(5) .
C26 C21 N2 C5 78.9(5) .
C22 C21 N2 C5 -99.0(5) .
C6 C5 N2 C1 -0.1(5) .
C6 C5 N2 C21 167.1(4) .
C9 C8 O1 U1 -105.8(5) .
C10 C8 O1 U1 132.1(5) .
C7 C8 O1 U1 15.2(7) .
C8 O1 U1 C1 -162.7(5) 3_557
C8 O1 U1 C1 17.3(5) .
C8 O1 U1 I1 107.5(5) .
C8 O1 U1 I1 -72.5(5) 3_557
N1 C1 U1 O1 162.7(3) 3_557
N2 C1 U1 O1 -32.6(4) 3_557
N1 C1 U1 O1 -17.3(3) .
N2 C1 U1 O1 147.4(4) .
N1 C1 U1 I1 -108.0(3) .
N2 C1 U1 I1 56.7(3) .
N1 C1 U1 I1 72.0(3) 3_557
N2 C1 U1 I1 -123.3(3) 3_557
